data_4128573
loop_
_publ_author_name
'Zuccarello, Giuseppe'
'Mayans, Joan G.'
'Escofet, Imma'
'Scharnagel, Dagmar'
'Kirillova, Mariia S.'
'P\'erez-Jimeno, Alba H'
'Calleja, Pilar'
'Boothe, Jordan R.'
'Echavarren, Antonio M.'

_publ_section_title
;
 Enantioselective Folding of Enynes by Gold(I) Catalysts with a Remote
 <i>C</i><sub>2</sub>-Chiral Element.
;
_journal_issue 30
_journal_name_full 'Journal of the American Chemical Society'
_journal_page_first 11858
_journal_page_last 11863
_journal_paper_doi 10.1021/jacs.9b06326
_journal_volume 141
_journal_year 2019
_chemical_formula_sum 'C52 H50 Au Cl F12 N P'
_chemical_formula_weight 1180.31
_space_group_IT_number 15
_space_group_name_Hall '-I 2ya'
_space_group_name_H-M_alt 'I 1 2/a 1'
_symmetry_cell_setting monoclinic
_symmetry_space_group_name_H-M 'I 1 2/a 1'
_atom_sites_solution_hydrogens geom
_audit_creation_method SHELXL-2018/3
_cell_angle_alpha 90
_cell_angle_beta 94.082(3)
_cell_angle_gamma 90
_cell_formula_units_Z 8
_cell_length_a 19.7520(7)
_cell_length_b 10.2926(3)
_cell_length_c 46.4258(15)
_cell_measurement_reflns_used 16689
_cell_measurement_temperature 100(2)
_cell_measurement_theta_max 27.7400
_cell_measurement_theta_min 1.7260
_cell_volume 9414.4(5)
_computing_cell_refinement 'CrysAlisPro 1.171.39.46 (Rigaku OD, 2018)'
_computing_data_collection 'CrysAlisPro 1.171.39.46 (Rigaku OD, 2018)'
_computing_data_reduction 'CrysAlisPro 1.171.39.46 (Rigaku OD, 2018)'
_computing_molecular_graphics 'SHELXL-2018/3 (Sheldrick, 2018)'
_computing_publication_material 'SHELXL-2018/3 (Sheldrick, 2018)'
_computing_structure_refinement 'SHELXL-2018/3 (Sheldrick, 2018)'
_computing_structure_solution sir2014
_diffrn_ambient_temperature 100(2)
_diffrn_detector_area_resol_mean 5.8140
_diffrn_detector_type 'PILATUS 200K'
_diffrn_measured_fraction_theta_full 0.992
_diffrn_measured_fraction_theta_max 0.871
_diffrn_measurement_device_type '1/4chi goniometer'
_diffrn_measurement_method
;
 Fullsphere data collection, phi and omega scans
;
_diffrn_measurement_specimen_support 'magnetic support with MicroMount'
_diffrn_radiation_monochromator 'Confocal Max Flux optic'
_diffrn_radiation_type MoK\a
_diffrn_radiation_wavelength 0.7107
_diffrn_reflns_av_unetI/netI 0.0838
_diffrn_reflns_Laue_measured_fraction_full 0.992
_diffrn_reflns_Laue_measured_fraction_max 0.871
_diffrn_reflns_limit_h_max 25
_diffrn_reflns_limit_h_min -24
_diffrn_reflns_limit_k_max 13
_diffrn_reflns_limit_k_min -13
_diffrn_reflns_limit_l_max 60
_diffrn_reflns_limit_l_min -58
_diffrn_reflns_number 31409
_diffrn_reflns_point_group_measured_fraction_full 0.992
_diffrn_reflns_point_group_measured_fraction_max 0.871
_diffrn_reflns_theta_full 25.242
_diffrn_reflns_theta_max 28.011
_diffrn_reflns_theta_min 1.759
_diffrn_source 'Microfocus rotating anode X-ray tube'
_diffrn_source_current 24
_diffrn_source_power 50
_diffrn_source_size '0.2 mm x 0.2 mm fine focus'
_diffrn_source_type 'Rigaku MicroMax-007HF'
_exptl_absorpt_coefficient_mu 3.302
_exptl_absorpt_correction_T_max 0.852
_exptl_absorpt_correction_T_min 0.655
_exptl_absorpt_correction_type multi-scan
_exptl_absorpt_process_details
; 
 CrysAlisPro 1.171.39.46 (Rigaku OD, 2018)
;
_exptl_crystal_colour colourless
_exptl_crystal_density_diffrn 1.665
_exptl_crystal_description block
_exptl_crystal_F_000 4704
_exptl_crystal_size_max 0.100
_exptl_crystal_size_mid 0.100
_exptl_crystal_size_min 0.050
_refine_diff_density_max 1.526
_refine_diff_density_min -1.736
_refine_diff_density_rms 0.175
_refine_ls_extinction_method none
_refine_ls_goodness_of_fit_ref 1.304
_refine_ls_hydrogen_treatment constr
_refine_ls_matrix_type full
_refine_ls_number_parameters 860
_refine_ls_number_reflns 31409
_refine_ls_number_restraints 1143
_refine_ls_restrained_S_all 1.319
_refine_ls_R_factor_all 0.1145
_refine_ls_R_factor_gt 0.0742
_refine_ls_shift/su_max 0.001
_refine_ls_shift/su_mean 0.000
_refine_ls_structure_factor_coef Fsqd
_refine_ls_weighting_details 'w=1/[\s^2^(Fo^2^)+(0.1000P)^2^] where P=(Fo^2^+2Fc^2^)/3'
_refine_ls_weighting_scheme calc
_refine_ls_wR_factor_gt 0.2083
_refine_ls_wR_factor_ref 0.2189
_reflns_Friedel_coverage 0.000
_reflns_number_gt 20591
_reflns_number_total 31409
_reflns_threshold_expression 'I > 2\s(I)'
_cod_data_source_file ja9b06326_si_007.cif
_cod_data_source_block ahppen_hklf5
_cod_depositor_comments
;
The following automatic conversions were performed:

data item '_exptl_absorpt_correction_type' value 'Multi-scan' was
changed to 'multi-scan' in accordance with the
/home/data/users/saulius/crontab/automatic-downloads/current/ACS/lib/dictionaries/cif_core.dic
dictionary named 'cif_core.dic' version 2.4.2 last updated on
2011-04-26.

data item '_symmetry_cell_setting' value 'Monoclinic' was changed to
'monoclinic' in accordance with the
/home/data/users/saulius/crontab/automatic-downloads/current/ACS/lib/dictionaries/cif_core.dic
dictionary named 'cif_core.dic' version 2.4.2 last updated on
2011-04-26.

Automatic conversion script
Id: cif_fix_values 6909 2019-04-08 15:41:33Z antanas 
;
_cod_original_sg_symbol_H-M I2/a
_cod_database_code 4128573
_shelx_shelxl_version_number 2018/3
_shelx_space_group_comment
;
The symmetry employed for this shelxl refinement is uniquely defined
by the following loop, which should always be used as a source of
symmetry information in preference to the above space-group names.
They are only intended as comments.
;
_shelx_estimated_absorpt_t_min 0.734
_shelx_estimated_absorpt_t_max 0.852

loop_
_space_group_symop_operation_xyz
'x, y, z'
'-x+1/2, y, -z'
'x+1/2, y+1/2, z+1/2'
'-x+1, y+1/2, -z+1/2'
'-x, -y, -z'
'x-1/2, -y, z'
'-x+1/2, -y+1/2, -z+1/2'
'x, -y+1/2, z+1/2'

loop_
_atom_site_label
_atom_site_type_symbol
_atom_site_fract_x
_atom_site_fract_y
_atom_site_fract_z
_atom_site_U_iso_or_equiv
_atom_site_adp_type
_atom_site_occupancy
_atom_site_site_symmetry_order
_atom_site_calc_flag
_atom_site_refinement_flags_posn
_atom_site_refinement_flags_adp
_atom_site_refinement_flags_occupancy
_atom_site_disorder_assembly
_atom_site_disorder_group
Au1 Au 0.35798(2) 0.28790(4) 0.30625(2) 0.02966(19) Uani 1 1 d . . . . .
Cl1 Cl 0.36953(16) 0.5065(3) 0.29762(8) 0.0477(9) Uani 1 1 d . . . . .
P1 P 0.33905(15) 0.0722(3) 0.31048(6) 0.0261(7) Uani 1 1 d . . . . .
C1 C 0.2508(5) 0.0519(11) 0.3211(2) 0.027(3) Uani 1 1 d . . . . .
C2 C 0.2477(6) 0.1299(14) 0.3491(3) 0.039(3) Uani 1 1 d . . . . .
H2A H 0.262263 0.218513 0.346096 0.047 Uiso 1 1 calc R U . . .
H2AB H 0.278048 0.091580 0.364158 0.047 Uiso 1 1 calc R U . . .
C3 C 0.1731(6) 0.1294(14) 0.3588(3) 0.042(3) Uani 1 1 d . . . . .
H3 H 0.172023 0.178899 0.376778 0.051 Uiso 1 1 calc R U . . .
C4 C 0.1258(7) 0.1935(13) 0.3360(3) 0.044(3) Uani 1 1 d . . . . .
H4A H 0.079947 0.194266 0.342133 0.053 Uiso 1 1 calc R U . . .
H4AB H 0.139838 0.282627 0.333104 0.053 Uiso 1 1 calc R U . . .
C5 C 0.1279(6) 0.1186(13) 0.3081(3) 0.040(3) Uani 1 1 d . . . . .
H5 H 0.097125 0.159303 0.293270 0.048 Uiso 1 1 calc R U . . .
C6 C 0.2011(5) 0.1148(12) 0.2975(3) 0.031(3) Uani 1 1 d . . . . .
H6A H 0.201132 0.064665 0.279795 0.037 Uiso 1 1 calc R U . . .
H6AB H 0.215999 0.202295 0.293462 0.037 Uiso 1 1 calc R U . . .
C7 C 0.2263(6) -0.0882(12) 0.3266(3) 0.037(3) Uani 1 1 d . . . . .
H7A H 0.256016 -0.128531 0.341542 0.044 Uiso 1 1 calc R U . . .
H7AB H 0.227994 -0.139241 0.309102 0.044 Uiso 1 1 calc R U . . .
C8 C 0.1525(6) -0.0858(13) 0.3361(3) 0.043(3) Uani 1 1 d . . . . .
H8 H 0.137270 -0.175013 0.339193 0.051 Uiso 1 1 calc R U . . .
C9 C 0.1514(7) -0.0097(16) 0.3643(3) 0.051(4) Uani 1 1 d . . . . .
H9A H 0.106038 -0.010580 0.371105 0.061 Uiso 1 1 calc R U . . .
H9AB H 0.182168 -0.049063 0.379052 0.061 Uiso 1 1 calc R U . . .
C10 C 0.1046(6) -0.0207(13) 0.3133(3) 0.043(3) Uani 1 1 d . . . . .
H10A H 0.058895 -0.019878 0.319642 0.051 Uiso 1 1 calc R U . . .
H10B H 0.104045 -0.069483 0.295372 0.051 Uiso 1 1 calc R U . . .
C11 C 0.3597(6) -0.0038(11) 0.2744(2) 0.029(3) Uani 1 1 d . . . . .
C13 C 0.3530(6) 0.0339(12) 0.2213(3) 0.033(3) Uani 1 1 d . . . . .
H13 H 0.333987 0.091170 0.205880 0.040 Uiso 1 1 calc R U . . .
C12 C 0.3312(6) 0.0832(12) 0.2494(2) 0.036(3) Uani 1 1 d . . . . .
H12A H 0.282062 0.084293 0.249000 0.043 Uiso 1 1 calc R U . . .
H12B H 0.347400 0.171435 0.252530 0.043 Uiso 1 1 calc R U . . .
C16 C 0.4354(5) -0.0031(12) 0.2751(2) 0.030(3) Uani 1 1 d . . . . .
H16A H 0.453866 -0.058384 0.290639 0.036 Uiso 1 1 calc R U . . .
H16B H 0.452104 0.084427 0.278673 0.036 Uiso 1 1 calc R U . . .
C15 C 0.4591(6) -0.0525(13) 0.2461(3) 0.039(3) Uani 1 1 d . . . . .
H15 H 0.508766 -0.051263 0.246643 0.046 Uiso 1 1 calc R U . . .
C14 C 0.4293(6) 0.0392(14) 0.2216(3) 0.045(3) Uani 1 1 d . . . . .
H14A H 0.445028 0.127393 0.225094 0.054 Uiso 1 1 calc R U . . .
H14B H 0.443990 0.011039 0.203077 0.054 Uiso 1 1 calc R U . . .
C17 C 0.3329(6) -0.1443(12) 0.2677(3) 0.035(3) Uani 1 1 d . . . . .
H17A H 0.349577 -0.202885 0.283002 0.042 Uiso 1 1 calc R U . . .
H17B H 0.283657 -0.144818 0.266947 0.042 Uiso 1 1 calc R U . . .
C18 C 0.3564(6) -0.1892(11) 0.2394(2) 0.030(3) Uani 1 1 d . . . . .
H18 H 0.340564 -0.278317 0.235857 0.037 Uiso 1 1 calc R U . . .
C19 C 0.3278(6) -0.1030(12) 0.2150(3) 0.036(3) Uani 1 1 d . . . . .
H19A H 0.342948 -0.132955 0.196731 0.043 Uiso 1 1 calc R U . . .
H19B H 0.278542 -0.105142 0.213888 0.043 Uiso 1 1 calc R U . . .
C20 C 0.4339(6) -0.1879(13) 0.2407(3) 0.042(3) Uani 1 1 d . . . . .
H20A H 0.451964 -0.244490 0.256152 0.050 Uiso 1 1 calc R U . . .
H20B H 0.449359 -0.219860 0.222680 0.050 Uiso 1 1 calc R U . . .
C21 C 0.3910(5) -0.0178(11) 0.3386(2) 0.026(3) Uani 1 1 d . . . . .
C22 C 0.3856(6) -0.1527(12) 0.3382(2) 0.029(3) Uani 1 1 d . . . . .
H22 H 0.355817 -0.190309 0.324222 0.034 Uiso 1 1 calc R U . . .
C23 C 0.4222(6) -0.2360(12) 0.3577(3) 0.036(3) Uani 1 1 d . . . . .
H23 H 0.418056 -0.325854 0.356358 0.043 Uiso 1 1 calc R U . . .
C25 C 0.4697(6) -0.0448(13) 0.3804(3) 0.038(3) Uani 1 1 d . . . . .
H25 H 0.497848 -0.009301 0.395251 0.045 Uiso 1 1 calc R U . . .
C24 C 0.4640(6) -0.1792(13) 0.3787(3) 0.041(3) Uani 1 1 d . . . . .
H24 H 0.489093 -0.230908 0.391940 0.049 Uiso 1 1 calc R U . . .
C26 C 0.4346(6) 0.0411(11) 0.3606(2) 0.029(3) Uani 1 1 d . . . . .
C27 C 0.4480(6) 0.1809(12) 0.3649(2) 0.031(3) Uani 1 1 d . . . . .
C28 C 0.4315(8) 0.2360(15) 0.3914(3) 0.053(4) Uani 1 1 d . . . . .
H28 H 0.406848 0.187142 0.403809 0.064 Uiso 1 1 calc R U . . .
C29 C 0.4511(6) 0.3607(15) 0.3993(3) 0.041(3) Uani 1 1 d . . . . .
C30 C 0.4841(6) 0.4343(13) 0.3803(3) 0.034(3) Uani 1 1 d . . . . .
H30 H 0.496237 0.519445 0.384902 0.041 Uiso 1 1 calc R U . . .
C31 C 0.4993(7) 0.3817(13) 0.3541(3) 0.044(3) Uani 1 1 d . . . . .
H31 H 0.521161 0.433553 0.341252 0.052 Uiso 1 1 calc R U . . .
C32 C 0.4835(7) 0.2554(12) 0.3463(3) 0.037(3) Uani 1 1 d . . . . .
H32 H 0.496399 0.221203 0.329025 0.044 Uiso 1 1 calc R U . . .
C33 C 0.449(2) 0.526(2) 0.4376(5) 0.033(5) Uani 0.5 1 d D U P A -1
H33 H 0.490015 0.564666 0.430751 0.039 Uiso 0.5 1 calc R U P A -1
C34 C 0.4556(12) 0.518(2) 0.4702(4) 0.040(5) Uani 0.5 1 d D U P A -1
H34A H 0.502569 0.504991 0.477243 0.048 Uiso 0.5 1 calc R U P A -1
H34B H 0.438304 0.595402 0.478912 0.048 Uiso 0.5 1 calc R U P A -1
C35 C 0.4135(12) 0.402(2) 0.4764(4) 0.039(5) Uani 0.5 1 d D U P A -1
H35A H 0.365485 0.422594 0.474371 0.047 Uiso 0.5 1 calc R U P A -1
H35B H 0.424913 0.368947 0.495691 0.047 Uiso 0.5 1 calc R U P A -1
C36 C 0.4327(10) 0.3011(19) 0.4528(4) 0.035(4) Uani 0.5 1 d D U P A -1
H36 H 0.395422 0.240849 0.447563 0.042 Uiso 0.5 1 calc R U P A -1
N1 N 0.4454(10) 0.3893(15) 0.4294(3) 0.030(4) Uani 0.5 1 d D U P A -1
C37 C 0.4976(7) 0.2295(16) 0.4646(3) 0.037(4) Uani 0.5 1 d DG U P A -1
C38 C 0.4911(7) 0.1394(19) 0.4866(4) 0.044(6) Uani 0.5 1 d DG U P A -1
H38 H 0.448419 0.120337 0.492761 0.053 Uiso 0.5 1 calc R U P A -1
C39 C 0.5483(9) 0.0780(18) 0.4993(4) 0.053(5) Uani 0.5 1 d DG U P A -1
C40 C 0.6120(7) 0.1065(18) 0.4901(4) 0.048(5) Uani 0.5 1 d DG U P A -1
H40 H 0.650343 0.065372 0.498562 0.058 Uiso 0.5 1 calc R U P A -1
C41 C 0.6185(7) 0.1965(18) 0.4681(4) 0.050(4) Uani 0.5 1 d DG U P A -1
C42 C 0.5613(8) 0.2580(15) 0.4554(3) 0.037(5) Uani 0.5 1 d DG U P A -1
H42 H 0.565647 0.318231 0.440706 0.044 Uiso 0.5 1 calc R U P A -1
C43 C 0.6847(17) 0.232(4) 0.4580(9) 0.072(5) Uani 0.5 1 d D U P A -1
C44 C 0.5443(16) -0.017(3) 0.5225(7) 0.071(6) Uani 0.5 1 d D U P A -1
C45 C 0.3884(6) 0.6058(12) 0.4268(3) 0.035(4) Uani 0.5 1 d DG U P A -1
C46 C 0.3356(7) 0.5515(11) 0.4094(3) 0.038(5) Uani 0.5 1 d DG U P A -1
H46 H 0.337606 0.464838 0.403926 0.045 Uiso 0.5 1 calc R U P A -1
C47 C 0.2797(7) 0.6268(14) 0.4003(3) 0.041(4) Uani 0.5 1 d DG U P A -1
C48 C 0.2766(7) 0.7564(14) 0.4086(3) 0.040(5) Uani 0.5 1 d DG U P A -1
H48 H 0.239228 0.806765 0.402433 0.048 Uiso 0.5 1 calc R U P A -1
C49 C 0.3294(8) 0.8106(11) 0.4260(3) 0.041(4) Uani 0.5 1 d DG U P A -1
C50 C 0.3853(7) 0.7354(13) 0.4351(3) 0.036(5) Uani 0.5 1 d DG U P A -1
H50 H 0.420604 0.771659 0.446740 0.043 Uiso 0.5 1 calc R U P A -1
C51 C 0.2239(15) 0.568(3) 0.3816(7) 0.054(5) Uani 0.5 1 d D U P A -1
C52 C 0.3251(14) 0.942(2) 0.4364(6) 0.048(5) Uani 0.5 1 d D U P A -1
F1 F 0.5243(11) -0.134(2) 0.5134(5) 0.091(6) Uani 0.5 1 d D U P A -1
F2 F 0.4966(11) 0.010(2) 0.5400(5) 0.106(6) Uani 0.5 1 d D U P A -1
F3 F 0.5989(10) -0.034(2) 0.5402(5) 0.107(8) Uani 0.5 1 d D U P A -1
F4 F 0.685764 0.231493 0.430361 0.127 Uani 0.5 1 d D U P A -1
F5 F 0.710141 0.332784 0.465472 0.096 Uani 0.5 1 d D U P A -1
F6 F 0.734539 0.155814 0.468616 0.112 Uani 0.5 1 d D U P A -1
F7 F 0.2864(10) 0.9584(19) 0.4582(4) 0.093(6) Uani 0.5 1 d D U P A -1
F8 F 0.3818(9) 0.988(2) 0.4452(4) 0.082(6) Uani 0.5 1 d D U P A -1
F9 F 0.3024(9) 1.0288(18) 0.4159(3) 0.072(5) Uani 0.5 1 d D U P A -1
F10 F 0.2078(11) 0.456(2) 0.3874(5) 0.093(7) Uani 0.5 1 d D U P A -1
F11 F 0.1599(8) 0.6335(17) 0.3829(4) 0.064(4) Uani 0.5 1 d D U P A -1
F12 F 0.2353(11) 0.593(3) 0.3558(5) 0.086(6) Uani 0.5 1 d D U P A -1
C33' C 0.457(2) 0.550(2) 0.4344(5) 0.039(5) Uani 0.5 1 d D U P A -2
H33' H 0.450385 0.619858 0.420098 0.047 Uiso 0.5 1 calc R U P A -2
C34' C 0.4159(11) 0.579(2) 0.4597(5) 0.045(5) Uani 0.5 1 d D U P A -2
H34C H 0.442933 0.623592 0.474814 0.054 Uiso 0.5 1 calc R U P A -2
H34D H 0.376824 0.631833 0.453714 0.054 Uiso 0.5 1 calc R U P A -2
C35' C 0.3942(12) 0.449(2) 0.4698(4) 0.041(5) Uani 0.5 1 d D U P A -2
H35C H 0.352838 0.456219 0.479714 0.050 Uiso 0.5 1 calc R U P A -2
H35D H 0.429276 0.410544 0.482736 0.050 Uiso 0.5 1 calc R U P A -2
C36' C 0.3821(9) 0.366(2) 0.4415(4) 0.037(4) Uani 0.5 1 d D U P A -2
H36' H 0.395389 0.275196 0.444767 0.045 Uiso 0.5 1 calc R U P A -2
N1' N 0.4266(8) 0.431(2) 0.4227(3) 0.035(5) Uani 0.5 1 d D U P A -2
C37' C 0.3068(7) 0.378(2) 0.4304(4) 0.033(4) Uani 0.5 1 d D U P A -2
C38' C 0.2593(8) 0.309(3) 0.4445(5) 0.036(5) Uani 0.5 1 d D U P A -2
H38' H 0.273292 0.256040 0.460105 0.043 Uiso 0.5 1 calc R U P A -2
C39' C 0.1907(8) 0.316(2) 0.4356(5) 0.043(5) Uani 0.5 1 d D U P A -2
C40' C 0.1695(8) 0.395(2) 0.4124(5) 0.044(5) Uani 0.5 1 d D U P A -2
H40' H 0.123515 0.402598 0.406788 0.053 Uiso 0.5 1 calc R U P A -2
C41' C 0.2174(9) 0.462(4) 0.3976(6) 0.051(5) Uani 0.5 1 d D U P A -2
C42' C 0.2858(8) 0.454(2) 0.4066(4) 0.037(5) Uani 0.5 1 d D U P A -2
H42' H 0.317589 0.499281 0.396752 0.044 Uiso 0.5 1 calc R U P A -2
C43' C 0.1976(19) 0.550(4) 0.3736(9) 0.071(6) Uani 0.5 1 d D U P A -2
C44' C 0.1395(15) 0.242(4) 0.4498(7) 0.067(6) Uani 0.5 1 d D U P A -2
C45' C 0.5320(7) 0.5401(17) 0.4432(5) 0.042(4) Uani 0.5 1 d D U P A -2
C46' C 0.5616(8) 0.4210(16) 0.4503(5) 0.046(5) Uani 0.5 1 d D U P A -2
H46' H 0.535429 0.345833 0.449105 0.055 Uiso 0.5 1 calc R U P A -2
C47' C 0.6302(9) 0.4135(18) 0.4592(6) 0.058(5) Uani 0.5 1 d D U P A -2
C48' C 0.6699(8) 0.525(2) 0.4601(6) 0.058(5) Uani 0.5 1 d D U P A -2
H48' H 0.715952 0.520632 0.465810 0.070 Uiso 0.5 1 calc R U P A -2
C49' C 0.6404(9) 0.6442(19) 0.4523(7) 0.064(5) Uani 0.5 1 d D U P A -2
C50' C 0.5722(9) 0.6503(17) 0.4424(6) 0.053(5) Uani 0.5 1 d D U P A -2
H50' H 0.553748 0.727973 0.435335 0.064 Uiso 0.5 1 calc R U P A -2
C51' C 0.6604(18) 0.285(3) 0.4670(8) 0.076(6) Uani 0.5 1 d D U P A -2
C52' C 0.6801(17) 0.762(3) 0.4534(9) 0.080(6) Uani 0.5 1 d D U P A -2
F1' F 0.0834(12) 0.306(2) 0.4546(6) 0.118(8) Uani 0.5 1 d D U P A -2
F2' F 0.1150(12) 0.141(3) 0.4347(5) 0.118(8) Uani 0.5 1 d D U P A -2
F3' F 0.1592(12) 0.186(3) 0.4747(5) 0.090(8) Uani 0.5 1 d D U P A -2
F4' F 0.2333(13) 0.497(3) 0.3502(5) 0.097(6) Uani 0.5 1 d . U P A -2
F5' F 0.1447(11) 0.526(3) 0.3593(5) 0.109(6) Uani 0.5 1 d . U P A -2
F6' F 0.2300(14) 0.656(3) 0.3719(6) 0.096(6) Uani 0.5 1 d . U P A -2
F7' F 0.6804(17) 0.814(4) 0.4789(5) 0.118(10) Uani 0.5 1 d D U P A -2
F8' F 0.6604(10) 0.862(2) 0.4368(5) 0.090(6) Uani 0.5 1 d D U P A -2
F9' F 0.7419(11) 0.734(3) 0.4467(6) 0.111(8) Uani 0.5 1 d D U P A -2
F10' F 0.6406(11) 0.191(2) 0.4489(4) 0.091(6) Uani 0.5 1 d D U P A -2
F11' F 0.6335(11) 0.236(2) 0.4912(4) 0.106(7) Uani 0.5 1 d D U P A -2
F12' F 0.7237(9) 0.283(2) 0.4729(4) 0.099(6) Uani 0.5 1 d D U P A -2

loop_
_atom_site_aniso_label
_atom_site_aniso_U_11
_atom_site_aniso_U_22
_atom_site_aniso_U_33
_atom_site_aniso_U_23
_atom_site_aniso_U_13
_atom_site_aniso_U_12
Au1 0.0329(3) 0.0142(2) 0.0415(3) 0.0008(2) -0.00015(18) -0.0009(2)
Cl1 0.046(2) 0.0139(16) 0.083(3) 0.0056(16) 0.0070(17) -0.0011(13)
P1 0.0349(18) 0.0104(14) 0.0327(17) -0.0002(12) -0.0006(13) -0.0018(12)
C1 0.023(6) 0.017(6) 0.040(7) 0.006(5) 0.001(5) 0.001(5)
C2 0.041(8) 0.034(8) 0.040(8) 0.010(6) -0.001(6) 0.000(6)
C3 0.046(9) 0.043(9) 0.040(8) 0.005(7) 0.017(6) 0.007(7)
C4 0.042(8) 0.037(9) 0.056(9) 0.004(7) 0.014(7) 0.007(6)
C5 0.030(7) 0.034(8) 0.056(9) 0.007(7) 0.003(6) -0.002(6)
C6 0.022(6) 0.024(7) 0.045(7) 0.004(6) 0.000(5) 0.005(5)
C7 0.035(8) 0.020(7) 0.053(8) 0.008(6) -0.005(6) -0.002(5)
C8 0.029(8) 0.029(8) 0.071(10) 0.014(7) 0.006(6) -0.007(6)
C9 0.031(8) 0.063(11) 0.059(10) 0.018(8) 0.008(7) 0.005(7)
C10 0.037(8) 0.037(9) 0.054(9) 0.004(7) 0.004(6) 0.000(6)
C11 0.038(7) 0.015(6) 0.033(7) -0.004(5) 0.004(5) 0.002(5)
C13 0.037(8) 0.024(7) 0.037(7) 0.004(5) 0.000(5) -0.002(5)
C12 0.058(8) 0.017(6) 0.030(7) 0.003(5) -0.013(6) -0.001(6)
C16 0.021(7) 0.028(7) 0.041(7) 0.000(6) 0.002(5) -0.002(5)
C15 0.029(7) 0.042(9) 0.045(8) -0.005(6) 0.002(6) -0.007(6)
C14 0.054(9) 0.037(9) 0.043(8) -0.007(6) 0.002(6) -0.013(7)
C17 0.041(7) 0.022(7) 0.043(7) 0.007(6) -0.001(6) 0.006(6)
C18 0.033(7) 0.019(7) 0.040(7) -0.004(5) 0.004(5) -0.001(5)
C19 0.039(7) 0.026(7) 0.044(8) -0.007(6) 0.008(6) -0.004(6)
C20 0.044(9) 0.041(9) 0.039(7) -0.001(6) -0.002(6) 0.003(6)
C21 0.023(7) 0.025(7) 0.031(6) -0.002(5) -0.001(5) -0.003(5)
C22 0.041(7) 0.018(6) 0.026(6) 0.001(5) -0.008(5) 0.007(5)
C23 0.045(8) 0.021(7) 0.043(8) 0.003(6) 0.010(6) 0.004(6)
C25 0.033(8) 0.044(9) 0.036(7) 0.005(6) -0.003(6) -0.013(6)
C24 0.034(8) 0.045(9) 0.043(8) 0.019(7) 0.001(6) 0.008(6)
C26 0.037(7) 0.020(7) 0.031(7) 0.005(5) 0.008(5) 0.000(5)
C27 0.032(7) 0.030(7) 0.029(7) -0.001(5) 0.000(5) -0.009(5)
C28 0.067(11) 0.050(10) 0.045(9) -0.014(7) 0.017(7) -0.026(8)
C29 0.033(8) 0.049(9) 0.040(8) -0.008(7) 0.000(6) -0.014(7)
C30 0.037(8) 0.026(7) 0.038(8) -0.002(6) -0.010(6) 0.004(6)
C31 0.066(9) 0.026(8) 0.039(8) 0.001(6) 0.005(6) -0.004(7)
C32 0.056(9) 0.021(7) 0.034(7) -0.001(5) 0.003(6) 0.003(6)
C33 0.032(9) 0.027(8) 0.038(8) -0.007(7) -0.001(8) 0.002(7)
C34 0.041(10) 0.036(9) 0.042(8) -0.005(8) -0.008(8) 0.012(8)
C35 0.044(10) 0.043(10) 0.030(8) -0.006(8) -0.006(8) 0.011(8)
C36 0.039(8) 0.035(8) 0.031(8) -0.004(7) 0.002(7) 0.006(7)
N1 0.030(9) 0.027(8) 0.034(8) -0.008(6) -0.001(7) -0.001(7)
C37 0.047(8) 0.032(8) 0.033(8) -0.007(7) 0.004(7) 0.008(7)
C38 0.051(10) 0.036(10) 0.045(10) -0.002(8) -0.001(8) 0.004(9)
C39 0.064(9) 0.038(8) 0.054(9) 0.001(7) -0.008(7) 0.004(8)
C40 0.049(9) 0.042(10) 0.051(9) -0.008(8) -0.013(8) 0.014(8)
C41 0.049(7) 0.053(9) 0.046(9) -0.009(8) -0.002(7) 0.014(7)
C42 0.043(8) 0.035(9) 0.033(9) -0.007(7) 0.004(7) 0.014(8)
C43 0.055(9) 0.085(10) 0.077(10) -0.002(9) 0.005(9) 0.013(9)
C44 0.089(11) 0.052(10) 0.072(10) 0.014(8) -0.004(8) 0.005(9)
C45 0.037(8) 0.028(8) 0.040(8) -0.001(7) 0.003(7) -0.003(7)
C46 0.040(9) 0.032(9) 0.041(9) -0.001(8) 0.000(7) 0.002(7)
C47 0.043(8) 0.036(8) 0.044(8) 0.002(7) 0.005(7) 0.007(7)
C48 0.042(9) 0.034(8) 0.043(9) 0.008(8) 0.000(8) 0.009(8)
C49 0.048(9) 0.033(7) 0.044(8) 0.004(7) 0.006(7) 0.006(7)
C50 0.041(9) 0.029(8) 0.037(9) 0.001(8) -0.001(8) 0.002(7)
C51 0.055(10) 0.047(10) 0.060(10) 0.006(9) -0.006(9) -0.001(9)
C52 0.062(10) 0.034(9) 0.048(9) 0.004(8) 0.014(8) 0.006(8)
F1 0.129(15) 0.040(10) 0.101(14) 0.022(9) -0.008(11) -0.013(11)
F2 0.154(14) 0.071(13) 0.096(13) 0.039(10) 0.034(11) 0.015(12)
F3 0.118(13) 0.090(16) 0.106(15) 0.052(12) -0.044(11) -0.020(12)
F4 0.078 0.206 0.099 0.014 0.019 0.004
F5 0.073 0.106 0.109 0.007 0.018 -0.021
F6 0.053 0.133 0.150 0.021 0.006 0.034
F7 0.149(14) 0.048(11) 0.089(12) -0.012(9) 0.060(11) 0.004(11)
F8 0.084(11) 0.056(12) 0.102(15) -0.021(11) -0.018(10) 0.004(9)
F9 0.100(12) 0.044(10) 0.071(10) 0.013(8) -0.001(9) 0.021(9)
F10 0.103(14) 0.048(10) 0.123(17) 0.016(12) -0.035(12) -0.020(9)
F11 0.048(9) 0.051(10) 0.088(11) -0.013(9) -0.029(8) -0.001(8)
F12 0.104(14) 0.094(17) 0.059(10) 0.000(12) -0.002(10) -0.007(14)
C33' 0.043(8) 0.030(9) 0.042(9) -0.008(8) -0.006(7) -0.002(7)
C34' 0.052(10) 0.037(9) 0.046(9) -0.005(8) -0.003(8) 0.002(9)
C35' 0.048(10) 0.039(10) 0.035(9) 0.001(8) -0.012(8) 0.002(9)
C36' 0.041(8) 0.033(8) 0.037(8) -0.001(7) -0.003(7) -0.001(7)
N1' 0.035(9) 0.030(9) 0.039(8) -0.006(7) -0.002(7) -0.007(7)
C37' 0.037(7) 0.024(8) 0.036(8) -0.004(7) -0.003(7) 0.003(7)
C38' 0.036(8) 0.027(9) 0.044(9) -0.003(8) -0.008(8) -0.006(8)
C39' 0.042(8) 0.036(9) 0.049(9) 0.005(7) -0.002(7) 0.002(7)
C40' 0.039(9) 0.039(10) 0.053(9) 0.003(8) 0.000(8) 0.006(8)
C41' 0.054(9) 0.042(9) 0.057(9) 0.013(8) -0.002(8) 0.004(8)
C42' 0.043(8) 0.026(9) 0.042(9) -0.002(7) -0.001(7) -0.004(8)
C43' 0.081(11) 0.062(11) 0.068(11) 0.026(9) -0.008(9) 0.000(9)
C44' 0.059(10) 0.075(11) 0.067(10) 0.005(9) 0.016(10) -0.019(9)
C45' 0.044(8) 0.044(9) 0.035(8) -0.004(8) -0.002(7) -0.007(7)
C46' 0.047(9) 0.056(9) 0.037(9) 0.002(9) 0.007(8) 0.001(8)
C47' 0.058(9) 0.072(8) 0.044(9) 0.003(8) 0.005(8) 0.012(8)
C48' 0.050(10) 0.081(9) 0.044(10) -0.004(9) -0.001(9) -0.001(8)
C49' 0.059(9) 0.075(8) 0.055(9) -0.002(9) -0.006(8) -0.016(8)
C50' 0.056(9) 0.056(9) 0.045(10) -0.009(9) -0.005(9) -0.009(8)
C51' 0.075(10) 0.086(10) 0.068(10) 0.004(9) 0.009(10) 0.030(10)
C52' 0.073(11) 0.095(10) 0.072(11) 0.000(10) 0.003(11) -0.033(10)
F1' 0.095(14) 0.129(17) 0.137(17) 0.064(13) 0.057(12) 0.012(12)
F2' 0.099(16) 0.147(17) 0.110(14) -0.024(13) 0.017(13) -0.093(13)
F3' 0.046(13) 0.128(18) 0.096(13) 0.036(12) 0.010(10) -0.038(12)
F4' 0.133(13) 0.083(13) 0.077(11) 0.022(10) 0.013(10) 0.021(12)
F5' 0.108(11) 0.116(16) 0.097(13) 0.047(12) -0.031(9) 0.001(11)
F6' 0.147(16) 0.056(11) 0.083(13) 0.022(10) -0.005(12) -0.009(11)
F7' 0.13(2) 0.129(19) 0.099(13) -0.026(12) 0.008(13) -0.068(16)
F8' 0.063(12) 0.090(13) 0.118(14) 0.003(11) -0.002(12) -0.060(10)
F9' 0.071(12) 0.127(19) 0.136(16) 0.033(15) 0.008(12) -0.031(11)
F10' 0.090(14) 0.081(12) 0.101(12) 0.005(10) 0.005(11) 0.042(10)
F11' 0.124(14) 0.111(15) 0.087(11) 0.040(11) 0.029(11) 0.073(12)
F12' 0.086(11) 0.125(17) 0.085(13) -0.013(11) -0.007(9) 0.056(10)

loop_
_atom_type_symbol
_atom_type_description
_atom_type_scat_dispersion_real
_atom_type_scat_dispersion_imag
_atom_type_scat_source
C C 0.0033 0.0016 'International Tables Vol C Tables 4.2.6.8 and 6.1.1.4'
H H 0.0000 0.0000 'International Tables Vol C Tables 4.2.6.8 and 6.1.1.4'
N N 0.0061 0.0033 'International Tables Vol C Tables 4.2.6.8 and 6.1.1.4'
F F 0.0171 0.0103 'International Tables Vol C Tables 4.2.6.8 and 6.1.1.4'
P P 0.1023 0.0942 'International Tables Vol C Tables 4.2.6.8 and 6.1.1.4'
Cl Cl 0.1484 0.1585 'International Tables Vol C Tables 4.2.6.8 and 6.1.1.4'
Au Au -2.0133 8.8022 'International Tables Vol C Tables 4.2.6.8 and 6.1.1.4'

loop_
_geom_angle_atom_site_label_1
_geom_angle_atom_site_label_2
_geom_angle_atom_site_label_3
_geom_angle
P1 Au1 Cl1 173.93(12)
C21 P1 C1 103.9(5)
C21 P1 C11 105.6(5)
C1 P1 C11 116.6(5)
C21 P1 Au1 117.8(4)
C1 P1 Au1 107.3(4)
C11 P1 Au1 106.1(4)
C2 C1 C7 108.3(10)
C2 C1 C6 108.6(9)
C7 C1 C6 108.3(9)
C2 C1 P1 105.2(8)
C7 C1 P1 117.4(8)
C6 C1 P1 108.9(7)
C1 C2 C3 109.6(10)
C1 C2 H2A 109.7
C3 C2 H2A 109.7
C1 C2 H2AB 109.7
C3 C2 H2AB 109.7
H2A C2 H2AB 108.2
C4 C3 C9 111.2(12)
C4 C3 C2 110.1(10)
C9 C3 C2 109.5(11)
C4 C3 H3 108.7
C9 C3 H3 108.7
C2 C3 H3 108.7
C5 C4 C3 108.9(11)
C5 C4 H4A 109.9
C3 C4 H4A 109.9
C5 C4 H4AB 109.9
C3 C4 H4AB 109.9
H4A C4 H4AB 108.3
C4 C5 C10 108.5(11)
C4 C5 C6 111.5(10)
C10 C5 C6 108.7(10)
C4 C5 H5 109.4
C10 C5 H5 109.4
C6 C5 H5 109.4
C1 C6 C5 109.9(10)
C1 C6 H6A 109.7
C5 C6 H6A 109.7
C1 C6 H6AB 109.7
C5 C6 H6AB 109.7
H6A C6 H6AB 108.2
C1 C7 C8 110.1(10)
C1 C7 H7A 109.6
C8 C7 H7A 109.6
C1 C7 H7AB 109.6
C8 C7 H7AB 109.6
H7A C7 H7AB 108.2
C10 C8 C9 108.9(11)
C10 C8 C7 111.0(11)
C9 C8 C7 108.9(10)
C10 C8 H8 109.4
C9 C8 H8 109.4
C7 C8 H8 109.4
C3 C9 C8 108.4(11)
C3 C9 H9A 110.0
C8 C9 H9A 110.0
C3 C9 H9AB 110.0
C8 C9 H9AB 110.0
H9A C9 H9AB 108.4
C8 C10 C5 110.0(11)
C8 C10 H10A 109.7
C5 C10 H10A 109.7
C8 C10 H10B 109.7
C5 C10 H10B 109.7
H10A C10 H10B 108.2
C16 C11 C12 109.0(9)
C16 C11 C17 109.5(9)
C12 C11 C17 106.8(9)
C16 C11 P1 104.8(8)
C12 C11 P1 109.3(8)
C17 C11 P1 117.3(8)
C12 C13 C14 109.2(10)
C12 C13 C19 111.9(10)
C14 C13 C19 110.5(10)
C12 C13 H13 108.4
C14 C13 H13 108.4
C19 C13 H13 108.4
C13 C12 C11 110.4(10)
C13 C12 H12A 109.6
C11 C12 H12A 109.6
C13 C12 H12B 109.6
C11 C12 H12B 109.6
H12A C12 H12B 108.1
C11 C16 C15 110.2(9)
C11 C16 H16A 109.6
C15 C16 H16A 109.6
C11 C16 H16B 109.6
C15 C16 H16B 109.6
H16A C16 H16B 108.1
C20 C15 C16 109.5(10)
C20 C15 C14 109.9(10)
C16 C15 C14 108.4(11)
C20 C15 H15 109.7
C16 C15 H15 109.7
C14 C15 H15 109.7
C13 C14 C15 108.1(10)
C13 C14 H14A 110.1
C15 C14 H14A 110.1
C13 C14 H14B 110.1
C15 C14 H14B 110.1
H14A C14 H14B 108.4
C18 C17 C11 109.6(10)
C18 C17 H17A 109.7
C11 C17 H17A 109.7
C18 C17 H17B 109.7
C11 C17 H17B 109.7
H17A C17 H17B 108.2
C17 C18 C19 110.7(10)
C17 C18 C20 109.6(10)
C19 C18 C20 110.1(10)
C17 C18 H18 108.8
C19 C18 H18 108.8
C20 C18 H18 108.8
C13 C19 C18 107.4(10)
C13 C19 H19A 110.2
C18 C19 H19A 110.2
C13 C19 H19B 110.2
C18 C19 H19B 110.2
H19A C19 H19B 108.5
C15 C20 C18 109.6(10)
C15 C20 H20A 109.8
C18 C20 H20A 109.8
C15 C20 H20B 109.8
C18 C20 H20B 109.8
H20A C20 H20B 108.2
C22 C21 C26 118.3(10)
C22 C21 P1 117.0(8)
C26 C21 P1 124.7(9)
C21 C22 C23 124.4(11)
C21 C22 H22 117.8
C23 C22 H22 117.8
C24 C23 C22 117.0(12)
C24 C23 H23 121.5
C22 C23 H23 121.5
C24 C25 C26 123.3(11)
C24 C25 H25 118.3
C26 C25 H25 118.3
C23 C24 C25 120.7(12)
C23 C24 H24 119.6
C25 C24 H24 119.6
C25 C26 C21 116.2(11)
C25 C26 C27 116.5(11)
C21 C26 C27 127.2(11)
C32 C27 C28 118.5(12)
C32 C27 C26 123.5(11)
C28 C27 C26 117.4(11)
C29 C28 C27 121.8(12)
C29 C28 H28 119.1
C27 C28 H28 119.1
C30 C29 C28 118.8(12)
C30 C29 N1' 114.5(14)
C28 C29 N1' 125.1(13)
C30 C29 N1 126.0(13)
C28 C29 N1 114.0(13)
C29 C30 C31 119.7(13)
C29 C30 H30 120.2
C31 C30 H30 120.2
C32 C31 C30 122.7(12)
C32 C31 H31 118.7
C30 C31 H31 118.7
C31 C32 C27 118.4(11)
C31 C32 H32 120.8
C27 C32 H32 120.8
N1 C33 C45 115(2)
N1 C33 C34 101.8(18)
C45 C33 C34 112(2)
N1 C33 H33 109.3
C45 C33 H33 109.3
C34 C33 H33 109.3
C35 C34 C33 103.1(16)
C35 C34 H34A 111.1
C33 C34 H34A 111.1
C35 C34 H34B 111.1
C33 C34 H34B 111.1
H34A C34 H34B 109.1
C34 C35 C36 103.1(14)
C34 C35 H35A 111.1
C36 C35 H35A 111.1
C34 C35 H35B 111.1
C36 C35 H35B 111.1
H35A C35 H35B 109.1
N1 C36 C37 112.4(14)
N1 C36 C35 99.9(14)
C37 C36 C35 107.6(14)
N1 C36 H36 112.1
C37 C36 H36 112.1
C35 C36 H36 112.1
C29 N1 C36 129.0(15)
C29 N1 C33 116.4(14)
C36 N1 C33 114.5(13)
C38 C37 C42 120.0
C38 C37 C36 117.5(11)
C42 C37 C36 122.4(11)
C37 C38 C39 120.0
C37 C38 H38 120.0
C39 C38 H38 120.0
C40 C39 C38 120.0
C40 C39 C44 117.8(15)
C38 C39 C44 122.2(15)
C41 C40 C39 120.0
C41 C40 H40 120.0
C39 C40 H40 120.0
C40 C41 C42 120.0
C40 C41 C43 122.1(16)
C42 C41 C43 117.9(16)
C41 C42 C37 120.0
C41 C42 H42 120.0
C37 C42 H42 120.0
F5 C43 F4 105(3)
F5 C43 F6 97(3)
F4 C43 F6 108(3)
F5 C43 C41 119(3)
F4 C43 C41 113(3)
F6 C43 C41 113(2)
F3 C44 F2 103(3)
F3 C44 F1 107(2)
F2 C44 F1 100(2)
F3 C44 C39 117(2)
F2 C44 C39 113(2)
F1 C44 C39 114(3)
C46 C45 C50 120.0
C46 C45 C33 121.2(11)
C50 C45 C33 118.8(11)
C45 C46 C47 120.0
C45 C46 H46 120.0
C47 C46 H46 120.0
C48 C47 C46 120.0
C48 C47 C51 120.4(15)
C46 C47 C51 119.6(15)
C49 C48 C47 120.0
C49 C48 H48 120.0
C47 C48 H48 120.0
C48 C49 C50 120.0
C48 C49 C52 120.8(14)
C50 C49 C52 119.0(14)
C49 C50 C45 120.0
C49 C50 H50 120.0
C45 C50 H50 120.0
F10 C51 F12 118(3)
F10 C51 F11 101(3)
F12 C51 F11 99(2)
F10 C51 C47 116(3)
F12 C51 C47 107(3)
F11 C51 C47 114(2)
F8 C52 F7 105(2)
F8 C52 F9 103(2)
F7 C52 F9 106(2)
F8 C52 C49 113(2)
F7 C52 C49 115(2)
F9 C52 C49 114(2)
N1' C33' C45' 115(3)
N1' C33' C34' 102.5(18)
C45' C33' C34' 112(2)
N1' C33' H33' 109.0
C45' C33' H33' 109.0
C34' C33' H33' 109.0
C35' C34' C33' 104.9(17)
C35' C34' H34C 110.8
C33' C34' H34C 110.8
C35' C34' H34D 110.8
C33' C34' H34D 110.8
H34C C34' H34D 108.8
C34' C35' C36' 104.8(15)
C34' C35' H35C 110.8
C36' C35' H35C 110.8
C34' C35' H35D 110.8
C36' C35' H35D 110.8
H35C C35' H35D 108.9
N1' C36' C37' 111.8(14)
N1' C36' C35' 100.8(14)
C37' C36' C35' 108.8(15)
N1' C36' H36' 111.6
C37' C36' H36' 111.6
C35' C36' H36' 111.6
C29 N1' C36' 118.5(16)
C29 N1' C33' 124.0(17)
C36' N1' C33' 114.9(13)
C38' C37' C42' 119.4(9)
C38' C37' C36' 118.1(12)
C42' C37' C36' 122.5(12)
C37' C38' C39' 120.7(10)
C37' C38' H38' 119.6
C39' C38' H38' 119.6
C40' C39' C38' 119.9(9)
C40' C39' C44' 118.2(16)
C38' C39' C44' 121.9(16)
C39' C40' C41' 119.5(10)
C39' C40' H40' 120.3
C41' C40' H40' 120.3
C42' C41' C40' 120.3(10)
C42' C41' C43' 117.8(17)
C40' C41' C43' 121.7(17)
C41' C42' C37' 120.1(10)
C41' C42' H42' 120.0
C37' C42' H42' 120.0
F5' C43' F6' 124(3)
F5' C43' F4' 88(3)
F6' C43' F4' 90(3)
F5' C43' C41' 117(3)
F6' C43' C41' 118(3)
F4' C43' C41' 103(3)
F1' C44' F2' 102(2)
F1' C44' F3' 106(3)
F2' C44' F3' 101(3)
F1' C44' C39' 116(3)
F2' C44' C39' 114(3)
F3' C44' C39' 117(2)
C50' C45' C46' 119.7(9)
C50' C45' C33' 119.3(13)
C46' C45' C33' 120.9(13)
C45' C46' C47' 120.3(10)
C45' C46' H46' 119.8
C47' C46' H46' 119.8
C46' C47' C48' 119.9(10)
C46' C47' C51' 119.2(17)
C48' C47' C51' 120.9(17)
C47' C48' C49' 119.7(10)
C47' C48' H48' 120.2
C49' C48' H48' 120.2
C48' C49' C50' 120.1(10)
C48' C49' C52' 120.9(17)
C50' C49' C52' 118.9(17)
C45' C50' C49' 119.9(10)
C45' C50' H50' 120.1
C49' C50' H50' 120.1
F12' C51' F10' 112(3)
F12' C51' F11' 104(3)
F10' C51' F11' 98(3)
F12' C51' C47' 116(3)
F10' C51' C47' 114(3)
F11' C51' C47' 111(3)
F7' C52' F9' 111(3)
F7' C52' F8' 101(3)
F9' C52' F8' 106(3)
F7' C52' C49' 110(3)
F9' C52' C49' 109(3)
F8' C52' C49' 120(2)

loop_
_geom_bond_atom_site_label_1
_geom_bond_atom_site_label_2
_geom_bond_distance
Au1 P1 2.262(3)
Au1 Cl1 2.300(3)
P1 C21 1.850(11)
P1 C1 1.856(11)
P1 C11 1.919(11)
C1 C2 1.535(17)
C1 C7 1.549(16)
C1 C6 1.558(15)
C2 C3 1.570(17)
C2 H2A 0.9700
C2 H2AB 0.9700
C3 C4 1.513(18)
C3 C9 1.52(2)
C3 H3 0.9800
C4 C5 1.508(18)
C4 H4A 0.9700
C4 H4AB 0.9700
C5 C10 1.530(18)
C5 C6 1.561(16)
C5 H5 0.9800
C6 H6A 0.9700
C6 H6AB 0.9700
C7 C8 1.552(16)
C7 H7A 0.9700
C7 H7AB 0.9700
C8 C10 1.525(17)
C8 C9 1.53(2)
C8 H8 0.9800
C9 H9A 0.9700
C9 H9AB 0.9700
C10 H10A 0.9700
C10 H10B 0.9700
C11 C16 1.493(15)
C11 C12 1.539(16)
C11 C17 1.563(16)
C13 C12 1.494(16)
C13 C14 1.507(17)
C13 C19 1.516(16)
C13 H13 0.9800
C12 H12A 0.9700
C12 H12B 0.9700
C16 C15 1.543(16)
C16 H16A 0.9700
C16 H16B 0.9700
C15 C20 1.494(18)
C15 C14 1.560(18)
C15 H15 0.9800
C14 H14A 0.9700
C14 H14B 0.9700
C17 C18 1.498(16)
C17 H17A 0.9700
C17 H17B 0.9700
C18 C19 1.518(17)
C18 C20 1.528(17)
C18 H18 0.9800
C19 H19A 0.9700
C19 H19B 0.9700
C20 H20A 0.9700
C20 H20B 0.9700
C21 C22 1.392(16)
C21 C26 1.426(16)
C22 C23 1.409(16)
C22 H22 0.9300
C23 C24 1.361(18)
C23 H23 0.9300
C25 C24 1.390(18)
C25 C26 1.418(17)
C25 H25 0.9300
C24 H24 0.9300
C26 C27 1.474(16)
C27 C32 1.382(17)
C27 C28 1.411(18)
C28 C29 1.38(2)
C28 H28 0.9300
C29 C30 1.362(17)
C29 N1' 1.42(2)
C29 N1 1.442(19)
C30 C31 1.382(17)
C30 H30 0.9300
C31 C32 1.379(18)
C31 H31 0.9300
C32 H32 0.9300
C33 N1 1.46(2)
C33 C45 1.50(4)
C33 C34 1.51(3)
C33 H33 0.9800
C34 C35 1.49(3)
C34 H34A 0.9700
C34 H34B 0.9700
C35 C36 1.57(2)
C35 H35A 0.9700
C35 H35B 0.9700
C36 N1 1.45(2)
C36 C37 1.544(19)
C36 H36 0.9800
C37 C38 1.3900
C37 C42 1.3900
C38 C39 1.3900
C38 H38 0.9300
C39 C40 1.3900
C39 C44 1.46(3)
C40 C41 1.3900
C40 H40 0.9300
C41 C42 1.3900
C41 C43 1.47(3)
C42 H42 0.9300
C43 F5 1.19(5)
C43 F4 1.28(4)
C43 F6 1.33(4)
C44 F3 1.32(3)
C44 F2 1.32(4)
C44 F1 1.33(4)
C45 C46 1.3900
C45 C50 1.3900
C46 C47 1.3900
C46 H46 0.9300
C47 C48 1.3900
C47 C51 1.48(3)
C48 C49 1.3900
C48 H48 0.9300
C49 C50 1.3900
C49 C52 1.44(3)
C50 H50 0.9300
C51 F10 1.24(4)
C51 F12 1.26(4)
C51 F11 1.44(4)
C52 F8 1.26(3)
C52 F7 1.32(3)
C52 F9 1.36(3)
C33' N1' 1.45(2)
C33' C45' 1.50(5)
C33' C34' 1.51(3)
C33' H33' 0.9800
C34' C35' 1.49(3)
C34' H34C 0.9700
C34' H34D 0.9700
C35' C36' 1.57(2)
C35' H35C 0.9700
C35' H35D 0.9700
C36' N1' 1.45(2)
C36' C37' 1.543(19)
C36' H36' 0.9800
C37' C38' 1.382(8)
C37' C42' 1.391(8)
C38' C39' 1.389(8)
C38' H38' 0.9300
C39' C40' 1.388(8)
C39' C44' 1.46(3)
C40' C41' 1.391(8)
C40' H40' 0.9300
C41' C42' 1.387(8)
C41' C43' 1.47(3)
C42' H42' 0.9300
C43' F5' 1.22(4)
C43' F6' 1.27(4)
C43' F4' 1.45(5)
C44' F1' 1.32(4)
C44' F2' 1.32(4)
C44' F3' 1.33(4)
C45' C50' 1.387(8)
C45' C46' 1.388(8)
C46' C47' 1.391(8)
C46' H46' 0.9300
C47' C48' 1.391(8)
C47' C51' 1.48(3)
C48' C49' 1.392(8)
C48' H48' 0.9300
C49' C50' 1.393(8)
C49' C52' 1.44(3)
C50' H50' 0.9300
C51' F12' 1.26(4)
C51' F10' 1.32(4)
C51' F11' 1.37(4)
C52' F7' 1.30(5)
C52' F9' 1.31(4)
C52' F8' 1.32(4)

loop_
_geom_torsion_atom_site_label_1
_geom_torsion_atom_site_label_2
_geom_torsion_atom_site_label_3
_geom_torsion_atom_site_label_4
_geom_torsion
C21 P1 C1 C2 68.4(8)
C11 P1 C1 C2 -175.9(7)
Au1 P1 C1 C2 -57.1(8)
C21 P1 C1 C7 -52.1(10)
C11 P1 C1 C7 63.6(10)
Au1 P1 C1 C7 -177.6(8)
C21 P1 C1 C6 -175.5(8)
C11 P1 C1 C6 -59.7(9)
Au1 P1 C1 C6 59.0(8)
C7 C1 C2 C3 -58.5(12)
C6 C1 C2 C3 58.8(12)
P1 C1 C2 C3 175.2(8)
C1 C2 C3 C4 -61.5(14)
C1 C2 C3 C9 61.0(13)
C9 C3 C4 C5 -61.1(14)
C2 C3 C4 C5 60.4(15)
C3 C4 C5 C10 60.4(13)
C3 C4 C5 C6 -59.4(14)
C2 C1 C6 C5 -57.1(12)
C7 C1 C6 C5 60.3(12)
P1 C1 C6 C5 -171.1(8)
C4 C5 C6 C1 58.2(13)
C10 C5 C6 C1 -61.4(13)
C2 C1 C7 C8 59.5(12)
C6 C1 C7 C8 -58.1(13)
P1 C1 C7 C8 178.3(8)
C1 C7 C8 C10 58.3(14)
C1 C7 C8 C9 -61.6(13)
C4 C3 C9 C8 59.8(13)
C2 C3 C9 C8 -62.1(13)
C10 C8 C9 C3 -58.8(13)
C7 C8 C9 C3 62.3(13)
C9 C8 C10 C5 60.7(13)
C7 C8 C10 C5 -59.1(14)
C4 C5 C10 C8 -61.4(13)
C6 C5 C10 C8 60.1(14)
C14 C13 C12 C11 -62.2(13)
C19 C13 C12 C11 60.4(13)
C16 C11 C12 C13 60.0(12)
C17 C11 C12 C13 -58.2(12)
P1 C11 C12 C13 173.9(8)
C12 C11 C16 C15 -58.7(13)
C17 C11 C16 C15 57.7(13)
P1 C11 C16 C15 -175.6(8)
C11 C16 C15 C20 -59.9(13)
C11 C16 C15 C14 59.9(13)
C12 C13 C14 C15 62.3(13)
C19 C13 C14 C15 -61.2(13)
C20 C15 C14 C13 59.0(13)
C16 C15 C14 C13 -60.6(12)
C16 C11 C17 C18 -58.4(12)
C12 C11 C17 C18 59.5(12)
P1 C11 C17 C18 -177.5(8)
C11 C17 C18 C19 -62.4(12)
C11 C17 C18 C20 59.3(12)
C12 C13 C19 C18 -59.3(13)
C14 C13 C19 C18 62.7(12)
C17 C18 C19 C13 60.3(12)
C20 C18 C19 C13 -61.1(12)
C16 C15 C20 C18 60.4(13)
C14 C15 C20 C18 -58.5(13)
C17 C18 C20 C15 -61.4(13)
C19 C18 C20 C15 60.6(13)
C1 P1 C21 C22 70.3(10)
C11 P1 C21 C22 -52.9(10)
Au1 P1 C21 C22 -171.2(7)
C1 P1 C21 C26 -108.3(10)
C11 P1 C21 C26 128.4(10)
Au1 P1 C21 C26 10.2(11)
C26 C21 C22 C23 -2.3(17)
P1 C21 C22 C23 179.0(9)
C21 C22 C23 C24 2.0(18)
C22 C23 C24 C25 0.0(18)
C26 C25 C24 C23 -1.6(19)
C24 C25 C26 C21 1.2(17)
C24 C25 C26 C27 -178.0(11)
C22 C21 C26 C25 0.7(15)
P1 C21 C26 C25 179.3(8)
C22 C21 C26 C27 179.8(11)
P1 C21 C26 C27 -1.6(17)
C25 C26 C27 C32 110.1(14)
C21 C26 C27 C32 -68.9(17)
C25 C26 C27 C28 -61.0(15)
C21 C26 C27 C28 119.9(14)
C32 C27 C28 C29 -1(2)
C26 C27 C28 C29 170.3(13)
C27 C28 C29 C30 3(2)
C27 C28 C29 N1' 168.0(15)
C27 C28 C29 N1 -165.1(14)
C28 C29 C30 C31 -2(2)
N1' C29 C30 C31 -168.4(13)
N1 C29 C30 C31 164.8(15)
C29 C30 C31 C32 -1(2)
C30 C31 C32 C27 3(2)
C28 C27 C32 C31 -2.0(19)
C26 C27 C32 C31 -173.0(12)
N1 C33 C34 C35 -35(3)
C45 C33 C34 C35 88.4(19)
C33 C34 C35 C36 42(2)
C34 C35 C36 N1 -32.4(19)
C34 C35 C36 C37 85.1(18)
C30 C29 N1 C36 -156.8(18)
C28 C29 N1 C36 11(3)
C30 C29 N1 C33 27(3)
C28 C29 N1 C33 -165(2)
C37 C36 N1 C29 81(2)
C35 C36 N1 C29 -165.2(19)
C37 C36 N1 C33 -103(3)
C35 C36 N1 C33 11(3)
C45 C33 N1 C29 70(2)
C34 C33 N1 C29 -169.0(19)
C45 C33 N1 C36 -106.9(19)
C34 C33 N1 C36 14(3)
N1 C36 C37 C38 -178.1(13)
C35 C36 C37 C38 72.9(17)
N1 C36 C37 C42 6(2)
C35 C36 C37 C42 -103.0(16)
C42 C37 C38 C39 0.0
C36 C37 C38 C39 -176.0(16)
C37 C38 C39 C40 0.0
C37 C38 C39 C44 180(3)
C38 C39 C40 C41 0.0
C44 C39 C40 C41 -180(2)
C39 C40 C41 C42 0.0
C39 C40 C41 C43 179(3)
C40 C41 C42 C37 0.0
C43 C41 C42 C37 -179(3)
C38 C37 C42 C41 0.0
C36 C37 C42 C41 175.8(16)
C40 C41 C43 F5 -103(3)
C42 C41 C43 F5 76(3)
C40 C41 C43 F4 133(2)
C42 C41 C43 F4 -49(4)
C40 C41 C43 F6 10(5)
C42 C41 C43 F6 -171(2)
C40 C39 C44 F3 25(4)
C38 C39 C44 F3 -155(2)
C40 C39 C44 F2 145(2)
C38 C39 C44 F2 -35(4)
C40 C39 C44 F1 -101(2)
C38 C39 C44 F1 79(3)
N1 C33 C45 C46 -3(2)
C34 C33 C45 C46 -118.1(16)
N1 C33 C45 C50 176.1(12)
C34 C33 C45 C50 61(2)
C50 C45 C46 C47 0.0
C33 C45 C46 C47 178.7(15)
C45 C46 C47 C48 0.0
C45 C46 C47 C51 180(2)
C46 C47 C48 C49 0.0
C51 C47 C48 C49 -180(2)
C47 C48 C49 C50 0.0
C47 C48 C49 C52 -175.7(19)
C48 C49 C50 C45 0.0
C52 C49 C50 C45 175.8(19)
C46 C45 C50 C49 0.0
C33 C45 C50 C49 -178.7(15)
C48 C47 C51 F10 -141(2)
C46 C47 C51 F10 40(4)
C48 C47 C51 F12 85(3)
C46 C47 C51 F12 -95(3)
C48 C47 C51 F11 -24(3)
C46 C47 C51 F11 156.6(19)
C48 C49 C52 F8 -162.7(17)
C50 C49 C52 F8 22(3)
C48 C49 C52 F7 77(3)
C50 C49 C52 F7 -99(2)
C48 C49 C52 F9 -46(3)
C50 C49 C52 F9 138.6(18)
N1' C33' C34' C35' 30(3)
C45' C33' C34' C35' -93(2)
C33' C34' C35' C36' -35(3)
C34' C35' C36' N1' 26(2)
C34' C35' C36' C37' -92.0(19)
C30 C29 N1' C36' 170.8(14)
C28 C29 N1' C36' 6(3)
C30 C29 N1' C33' -28(3)
C28 C29 N1' C33' 167(2)
C37' C36' N1' C29 -89(2)
C35' C36' N1' C29 156.0(16)
C37' C36' N1' C33' 109(3)
C35' C36' N1' C33' -7(3)
C45' C33' N1' C29 -54(3)
C34' C33' N1' C29 -176(2)
C45' C33' N1' C36' 107.7(19)
C34' C33' N1' C36' -14(3)
N1' C36' C37' C38' 173(2)
C35' C36' C37' C38' -76(3)
N1' C36' C37' C42' -6(3)
C35' C36' C37' C42' 105(2)
C42' C37' C38' C39' -2(4)
C36' C37' C38' C39' 180(3)
C37' C38' C39' C40' 0(5)
C37' C38' C39' C44' 179(3)
C38' C39' C40' C41' 2(5)
C44' C39' C40' C41' -177(3)
C39' C40' C41' C42' -2(5)
C39' C40' C41' C43' -178(4)
C40' C41' C42' C37' 1(5)
C43' C41' C42' C37' 176(3)
C38' C37' C42' C41' 1(4)
C36' C37' C42' C41' -180(3)
C42' C41' C43' F5' 155(4)
C40' C41' C43' F5' -30(7)
C42' C41' C43' F6' -35(6)
C40' C41' C43' F6' 140(4)
C42' C41' C43' F4' 61(5)
C40' C41' C43' F4' -123(4)
C40' C39' C44' F1' -44(4)
C38' C39' C44' F1' 137(3)
C40' C39' C44' F2' 74(4)
C38' C39' C44' F2' -105(4)
C40' C39' C44' F3' -169(3)
C38' C39' C44' F3' 12(5)
N1' C33' C45' C50' 152(2)
C34' C33' C45' C50' -92(3)
N1' C33' C45' C46' -24(3)
C34' C33' C45' C46' 93(3)
C50' C45' C46' C47' 6(4)
C33' C45' C46' C47' -178(2)
C45' C46' C47' C48' -2(4)
C45' C46' C47' C51' 179(3)
C46' C47' C48' C49' 1(4)
C51' C47' C48' C49' 179(3)
C47' C48' C49' C50' -3(5)
C47' C48' C49' C52' 179(3)
C46' C45' C50' C49' -8(4)
C33' C45' C50' C49' 176(2)
C48' C49' C50' C45' 7(5)
C52' C49' C50' C45' -175(3)
C46' C47' C51' F12' 175(3)
C48' C47' C51' F12' -3(5)
C46' C47' C51' F10' 43(4)
C48' C47' C51' F10' -135(3)
C46' C47' C51' F11' -66(4)
C48' C47' C51' F11' 116(3)
C48' C49' C52' F7' -88(4)
C50' C49' C52' F7' 94(4)
C48' C49' C52' F9' 34(5)
C50' C49' C52' F9' -144(3)
C48' C49' C52' F8' 155(3)
C50' C49' C52' F8' -22(5)
